data_1556504
loop_
_publ_author_name
'Gietz, T.'
'Boere, R.T.'

_publ_section_title
;
 Backbone-Substituted beta-Ketoimines and Ketoiminate Clusters: Transoid
 Li2O2 Squares and D2-Symmetric Li4O4 Cubanes. Synthesis, Crystallography
 and DFT Calculations
;
_journal_name_full Inorganics
_journal_page_first 30
_journal_paper_doi 10.3390/inorganics5020030
_journal_volume 5
_journal_year 2017
_chemical_formula_moiety 'C36 H52 Li2 N2 O4'
_chemical_formula_sum 'C36 H52 Li2 N2 O4'
_chemical_formula_weight 590.68
_chemical_name_systematic
; 
 lithio 2-(2,4,6-trimethylphenylamino)pent-2-en-4-one
 dimer thf adduct
;
_space_group_IT_number 14
_space_group_name_Hall '-P 2ybc'
_space_group_name_H-M_alt 'P 1 21/c 1'
_symmetry_cell_setting monoclinic
_symmetry_Int_Tables_number 14
_symmetry_space_group_name_Hall '-P 2ybc'
_symmetry_space_group_name_H-M 'P 1 21/c 1'
_atom_sites_solution_hydrogens geom
_atom_sites_solution_primary direct
_atom_sites_solution_secondary difmap
_cell_angle_alpha 90.00
_cell_angle_beta 103.8550(10)
_cell_angle_gamma 90.00
_cell_formula_units_Z 2
_cell_length_a 8.0148(5)
_cell_length_b 15.0628(9)
_cell_length_c 14.5918(9)
_cell_measurement_reflns_used 5948
_cell_measurement_temperature 173(2)
_cell_measurement_theta_max 22.61
_cell_measurement_theta_min 2.62
_cell_volume 1710.35(18)
_computing_cell_refinement 'APEX2 (Bruker, 2006)'
_computing_data_collection 'APEX2 (Bruker, 2006)'
_computing_data_reduction 'SAINT-Plus (Bruker, 2006)'
_computing_molecular_graphics 'MERCURY (Macrae <i>et al.</i>, 2006)'
_computing_publication_material 'IUCr publCIF (Westrip, 2007)'
_computing_structure_refinement SHELXTL
_computing_structure_solution 'SHELXTL (Sheldrick, 2003)'
_diffrn_ambient_temperature 173(2)
_diffrn_measured_fraction_theta_full 1.000
_diffrn_measured_fraction_theta_max 0.998
_diffrn_measurement_device_type
;
Bruker ApexII CCD area detector
;
_diffrn_measurement_method 'phi and omega scans'
_diffrn_radiation_monochromator graphite
_diffrn_radiation_probe x-ray
_diffrn_radiation_source 'fine-focus sealed tube'
_diffrn_radiation_type MoK\a
_diffrn_radiation_wavelength 0.71073
_diffrn_reflns_av_R_equivalents 0.0373
_diffrn_reflns_av_sigmaI/netI 0.0316
_diffrn_reflns_limit_h_max 10
_diffrn_reflns_limit_h_min -10
_diffrn_reflns_limit_k_max 19
_diffrn_reflns_limit_k_min -19
_diffrn_reflns_limit_l_max 18
_diffrn_reflns_limit_l_min -18
_diffrn_reflns_number 19537
_diffrn_reflns_theta_full 25.25
_diffrn_reflns_theta_max 27.48
_diffrn_reflns_theta_min 1.97
_diffrn_source_type 'Bruker D8'
_exptl_absorpt_coefficient_mu 0.073
_exptl_absorpt_correction_T_max 0.9916
_exptl_absorpt_correction_T_min 0.8956
_exptl_absorpt_correction_type multi-scan
_exptl_absorpt_process_details
; 
SADABS (Sheldrick, 2004)
;
_exptl_crystal_colour colourless
_exptl_crystal_density_diffrn 1.147
_exptl_crystal_density_method 'not measured'
_exptl_crystal_description block
_exptl_crystal_F_000 640
_exptl_crystal_size_max 0.39
_exptl_crystal_size_mid 0.18
_exptl_crystal_size_min 0.11
_refine_diff_density_max 0.235
_refine_diff_density_min -0.253
_refine_diff_density_rms 0.040
_refine_ls_extinction_method none
_refine_ls_goodness_of_fit_ref 1.025
_refine_ls_hydrogen_treatment constr
_refine_ls_matrix_type full
_refine_ls_number_parameters 204
_refine_ls_number_reflns 3919
_refine_ls_number_restraints 0
_refine_ls_restrained_S_all 1.025
_refine_ls_R_factor_all 0.0793
_refine_ls_R_factor_gt 0.0495
_refine_ls_shift/su_max 0.000
_refine_ls_shift/su_mean 0.000
_refine_ls_structure_factor_coef Fsqd
_refine_ls_weighting_details 'calc w=1/[\s^2^(Fo^2^)+(0.0608P)^2^+0.6606P] where P=(Fo^2^+2Fc^2^)/3'
_refine_ls_weighting_scheme calc
_refine_ls_wR_factor_gt 0.1236
_refine_ls_wR_factor_ref 0.1409
_reflns_number_gt 2722
_reflns_number_total 3919
_reflns_threshold_expression >2sigma(I)
_cod_data_source_file Inorganics-2017-5-30.cif
_cod_data_source_block Complex_2b
_cod_depositor_comments
;
The following automatic conversions were performed:

data item '_symmetry_cell_setting' value 'Monoclinic' was changed to
'monoclinic' in accordance with the built-in table derived from the
CIF Core dictionary named 'cif_core.dic' version 2.4.5 last updated
on 2014-11-21.

Automatic conversion script
Id: cif_fix_values 6909 2019-04-08 15:41:33Z antanas 
;
_cod_original_sg_symbol_Hall -P2ybc
_cod_original_sg_symbol_H-M P2(1)/c
_cod_database_code 1556504

loop_
_symmetry_equiv_pos_as_xyz
'x, y, z'
'-x, y+1/2, -z+1/2'
'-x, -y, -z'
'x, -y-1/2, z-1/2'

loop_
_atom_site_label
_atom_site_type_symbol
_atom_site_fract_x
_atom_site_fract_y
_atom_site_fract_z
_atom_site_U_iso_or_equiv
_atom_site_adp_type
_atom_site_occupancy
_atom_site_symmetry_multiplicity
_atom_site_calc_flag
_atom_site_refinement_flags
_atom_site_disorder_assembly
_atom_site_disorder_group
O1 O 0.57847(16) 0.02247(8) -0.07259(8) 0.0334(3) Uani 1 1 d . . .
O2 O 0.67390(16) 0.13984(8) 0.12671(9) 0.0401(3) Uani 1 1 d . . .
N1 N 0.35785(18) 0.17489(9) -0.06582(9) 0.0293(3) Uani 1 1 d . . .
C1 C 0.6509(3) -0.00406(13) -0.21839(14) 0.0446(5) Uani 1 1 d . . .
H1A H 0.7750 0.0029 -0.1930 0.053 Uiso 1 1 calc R . .
H1B H 0.6193 0.0181 -0.2834 0.053 Uiso 1 1 calc R . .
H1C H 0.6203 -0.0670 -0.2176 0.053 Uiso 1 1 calc R . .
C2 C 0.5555(2) 0.04816(11) -0.15852(12) 0.0311(4) Uani 1 1 d . . .
C3 C 0.4523(2) 0.11762(12) -0.19924(12) 0.0353(4) Uani 1 1 d . . .
H3 H 0.4461 0.1280 -0.2642 0.042 Uiso 1 1 calc R . .
C4 C 0.3532(2) 0.17618(11) -0.15587(12) 0.0320(4) Uani 1 1 d . . .
C5 C 0.2379(3) 0.24078(13) -0.22174(13) 0.0436(5) Uani 1 1 d . . .
H5A H 0.1174 0.2274 -0.2238 0.052 Uiso 1 1 calc R . .
H5B H 0.2574 0.2352 -0.2853 0.052 Uiso 1 1 calc R . .
H5C H 0.2643 0.3015 -0.1988 0.052 Uiso 1 1 calc R . .
C6 C 0.2530(2) 0.23588(10) -0.03007(11) 0.0280(4) Uani 1 1 d . . .
C7 C 0.0947(2) 0.20700(11) -0.01576(11) 0.0301(4) Uani 1 1 d . . .
C8 C 0.0307(3) 0.11487(12) -0.04520(14) 0.0404(4) Uani 1 1 d . . .
H8A H -0.0802 0.1054 -0.0295 0.049 Uiso 1 1 calc R . .
H8B H 0.1139 0.0711 -0.0119 0.049 Uiso 1 1 calc R . .
H8C H 0.0167 0.1081 -0.1134 0.049 Uiso 1 1 calc R . .
C9 C -0.0020(2) 0.26468(11) 0.02468(12) 0.0335(4) Uani 1 1 d . . .
H9 H -0.1097 0.2452 0.0336 0.040 Uiso 1 1 calc R . .
C10 C 0.0539(2) 0.35027(11) 0.05263(13) 0.0360(4) Uani 1 1 d . . .
C11 C -0.0496(3) 0.41046(14) 0.10077(17) 0.0536(6) Uani 1 1 d . . .
H11A H 0.0072 0.4151 0.1680 0.064 Uiso 1 1 calc R . .
H11B H -0.1651 0.3858 0.0937 0.064 Uiso 1 1 calc R . .
H11C H -0.0579 0.4695 0.0719 0.064 Uiso 1 1 calc R . .
C12 C 0.2101(2) 0.37713(11) 0.03787(12) 0.0356(4) Uani 1 1 d . . .
H12 H 0.2500 0.4353 0.0566 0.043 Uiso 1 1 calc R . .
C13 C 0.3113(2) 0.32228(11) -0.00330(12) 0.0309(4) Uani 1 1 d . . .
C14 C 0.4783(2) 0.35564(13) -0.01987(14) 0.0423(5) Uani 1 1 d . . .
H14A H 0.4592 0.3788 -0.0843 0.051 Uiso 1 1 calc R . .
H14B H 0.5614 0.3068 -0.0114 0.051 Uiso 1 1 calc R . .
H14C H 0.5232 0.4031 0.0253 0.051 Uiso 1 1 calc R . .
C15 C 0.6411(3) 0.21352(14) 0.18111(14) 0.0518(6) Uani 1 1 d . . .
H15A H 0.5171 0.2164 0.1795 0.062 Uiso 1 1 calc R . .
H15B H 0.6740 0.2694 0.1543 0.062 Uiso 1 1 calc R . .
C16 C 0.7411(3) 0.20310(17) 0.27875(15) 0.0639(7) Uani 1 1 d . . .
H16A H 0.6654 0.2068 0.3232 0.077 Uiso 1 1 calc R . .
H16B H 0.8302 0.2498 0.2951 0.077 Uiso 1 1 calc R . .
C17 C 0.8226(3) 0.11285(15) 0.28300(15) 0.0552(6) Uani 1 1 d . . .
H17A H 0.7557 0.0684 0.3092 0.066 Uiso 1 1 calc R . .
H17B H 0.9418 0.1140 0.3222 0.066 Uiso 1 1 calc R . .
C18 C 0.8195(3) 0.09247(14) 0.18158(15) 0.0487(5) Uani 1 1 d . . .
H18A H 0.9269 0.1128 0.1660 0.058 Uiso 1 1 calc R . .
H18B H 0.8067 0.0279 0.1694 0.058 Uiso 1 1 calc R . .
Li1 Li 0.5002(4) 0.08479(19) 0.02133(19) 0.0326(6) Uani 1 1 d . . .

loop_
_atom_site_aniso_label
_atom_site_aniso_U_11
_atom_site_aniso_U_22
_atom_site_aniso_U_33
_atom_site_aniso_U_23
_atom_site_aniso_U_13
_atom_site_aniso_U_12
O1 0.0418(7) 0.0304(6) 0.0289(6) -0.0003(5) 0.0098(5) 0.0016(5)
O2 0.0419(7) 0.0376(7) 0.0353(7) -0.0086(5) -0.0018(5) 0.0078(6)
N1 0.0346(8) 0.0250(7) 0.0269(7) 0.0010(5) 0.0047(6) -0.0006(6)
C1 0.0546(13) 0.0428(11) 0.0402(10) -0.0091(9) 0.0192(9) -0.0034(9)
C2 0.0369(9) 0.0278(8) 0.0300(8) -0.0058(7) 0.0111(7) -0.0089(7)
C3 0.0486(11) 0.0336(9) 0.0250(8) 0.0005(7) 0.0112(7) -0.0053(8)
C4 0.0386(9) 0.0272(8) 0.0286(8) 0.0035(7) 0.0049(7) -0.0048(7)
C5 0.0553(12) 0.0425(11) 0.0305(9) 0.0077(8) 0.0051(8) 0.0057(9)
C6 0.0333(9) 0.0247(8) 0.0229(8) 0.0029(6) 0.0007(6) 0.0010(6)
C7 0.0354(9) 0.0249(8) 0.0268(8) 0.0018(7) 0.0012(7) -0.0005(7)
C8 0.0427(11) 0.0291(9) 0.0497(11) -0.0044(8) 0.0113(9) -0.0069(8)
C9 0.0324(9) 0.0324(9) 0.0331(9) 0.0007(7) 0.0025(7) 0.0003(7)
C10 0.0380(10) 0.0302(9) 0.0353(9) -0.0027(7) -0.0002(7) 0.0056(7)
C11 0.0492(13) 0.0416(11) 0.0689(15) -0.0155(10) 0.0121(11) 0.0058(9)
C12 0.0413(10) 0.0237(8) 0.0354(9) -0.0008(7) -0.0031(8) -0.0001(7)
C13 0.0341(9) 0.0249(8) 0.0292(8) 0.0029(7) -0.0012(7) -0.0010(7)
C14 0.0418(11) 0.0338(10) 0.0479(11) 0.0029(8) 0.0041(9) -0.0081(8)
C15 0.0731(15) 0.0409(11) 0.0363(11) -0.0086(9) 0.0031(10) 0.0119(11)
C16 0.0671(15) 0.0782(17) 0.0391(12) -0.0110(11) -0.0017(10) 0.0207(13)
C17 0.0544(13) 0.0576(13) 0.0455(12) 0.0118(10) -0.0038(10) 0.0007(11)
C18 0.0439(11) 0.0421(11) 0.0554(13) -0.0012(9) 0.0025(9) 0.0100(9)
Li1 0.0398(16) 0.0294(14) 0.0268(14) -0.0018(11) 0.0049(12) 0.0015(12)

loop_
_atom_type_symbol
_atom_type_description
_atom_type_scat_dispersion_real
_atom_type_scat_dispersion_imag
_atom_type_scat_source
C C 0.0033 0.0016 'International Tables Vol C Tables 4.2.6.8 and 6.1.1.4'
H H 0.0000 0.0000 'International Tables Vol C Tables 4.2.6.8 and 6.1.1.4'
Li Li -0.0003 0.0001 'International Tables Vol C Tables 4.2.6.8 and 6.1.1.4'
N N 0.0061 0.0033 'International Tables Vol C Tables 4.2.6.8 and 6.1.1.4'
O O 0.0106 0.0060 'International Tables Vol C Tables 4.2.6.8 and 6.1.1.4'

loop_
_geom_angle_atom_site_label_1
_geom_angle_atom_site_label_2
_geom_angle_atom_site_label_3
_geom_angle
_geom_angle_site_symmetry_1
_geom_angle_site_symmetry_3
C2 O1 Li1 124.39(14) . .
C2 O1 Li1 129.92(13) . 3_655
Li1 O1 Li1 86.52(13) . 3_655
C15 O2 C18 108.05(14) . .
C15 O2 Li1 124.50(14) . .
C18 O2 Li1 123.22(14) . .
C4 N1 C6 118.78(14) . .
C4 N1 Li1 121.33(14) . .
C6 N1 Li1 119.81(13) . .
C2 C1 H1A 109.5 . .
C2 C1 H1B 109.5 . .
H1A C1 H1B 109.5 . .
C2 C1 H1C 109.5 . .
H1A C1 H1C 109.5 . .
H1B C1 H1C 109.5 . .
O1 C2 C3 125.57(16) . .
O1 C2 C1 115.71(16) . .
C3 C2 C1 118.72(16) . .
C2 C3 C4 128.08(16) . .
C2 C3 H3 116.0 . .
C4 C3 H3 116.0 . .
N1 C4 C3 123.40(16) . .
N1 C4 C5 120.89(16) . .
C3 C4 C5 115.70(15) . .
C4 C5 H5A 109.5 . .
C4 C5 H5B 109.5 . .
H5A C5 H5B 109.5 . .
C4 C5 H5C 109.5 . .
H5A C5 H5C 109.5 . .
H5B C5 H5C 109.5 . .
C7 C6 C13 119.83(15) . .
C7 C6 N1 119.20(14) . .
C13 C6 N1 120.84(15) . .
C9 C7 C6 119.10(15) . .
C9 C7 C8 120.81(16) . .
C6 C7 C8 120.09(16) . .
C7 C8 H8A 109.5 . .
C7 C8 H8B 109.5 . .
H8A C8 H8B 109.5 . .
C7 C8 H8C 109.5 . .
H8A C8 H8C 109.5 . .
H8B C8 H8C 109.5 . .
C7 C9 C10 122.11(17) . .
C7 C9 H9 118.9 . .
C10 C9 H9 118.9 . .
C12 C10 C9 117.71(17) . .
C12 C10 C11 121.05(17) . .
C9 C10 C11 121.20(18) . .
C10 C11 H11A 109.5 . .
C10 C11 H11B 109.5 . .
H11A C11 H11B 109.5 . .
C10 C11 H11C 109.5 . .
H11A C11 H11C 109.5 . .
H11B C11 H11C 109.5 . .
C10 C12 C13 122.51(16) . .
C10 C12 H12 118.7 . .
C13 C12 H12 118.7 . .
C12 C13 C6 118.73(16) . .
C12 C13 C14 120.32(15) . .
C6 C13 C14 120.95(16) . .
C13 C14 H14A 109.5 . .
C13 C14 H14B 109.5 . .
H14A C14 H14B 109.5 . .
C13 C14 H14C 109.5 . .
H14A C14 H14C 109.5 . .
H14B C14 H14C 109.5 . .
O2 C15 C16 109.09(17) . .
O2 C15 H15A 109.9 . .
C16 C15 H15A 109.9 . .
O2 C15 H15B 109.9 . .
C16 C15 H15B 109.9 . .
H15A C15 H15B 108.3 . .
C15 C16 C17 105.53(18) . .
C15 C16 H16A 110.6 . .
C17 C16 H16A 110.6 . .
C15 C16 H16B 110.6 . .
C17 C16 H16B 110.6 . .
H16A C16 H16B 108.8 . .
C16 C17 C18 103.84(17) . .
C16 C17 H17A 111.0 . .
C18 C17 H17A 111.0 . .
C16 C17 H17B 111.0 . .
C18 C17 H17B 111.0 . .
H17A C17 H17B 109.0 . .
O2 C18 C17 105.44(16) . .
O2 C18 H18A 110.7 . .
C17 C18 H18A 110.7 . .
O2 C18 H18B 110.7 . .
C17 C18 H18B 110.7 . .
H18A C18 H18B 108.8 . .
O1 Li1 O1 93.48(13) . 3_655
O1 Li1 O2 118.37(16) . .
O1 Li1 O2 106.23(13) 3_655 .
O1 Li1 N1 96.49(13) . .
O1 Li1 N1 127.90(16) 3_655 .
O2 Li1 N1 113.09(14) . .
O1 Li1 Li1 47.69(10) . 3_655
O1 Li1 Li1 45.79(10) 3_655 3_655
O2 Li1 Li1 123.25(18) . 3_655
N1 Li1 Li1 122.43(17) . 3_655

loop_
_geom_bond_atom_site_label_1
_geom_bond_atom_site_label_2
_geom_bond_distance
_geom_bond_site_symmetry_2
O1 C2 1.283(2) .
O1 Li1 1.888(3) .
O1 Li1 1.948(3) 3_655
O2 C15 1.425(2) .
O2 C18 1.437(2) .
O2 Li1 1.991(3) .
N1 C4 1.306(2) .
N1 C6 1.425(2) .
N1 Li1 2.016(3) .
C1 C2 1.512(2) .
C1 H1A 0.9800 .
C1 H1B 0.9800 .
C1 H1C 0.9800 .
C2 C3 1.377(2) .
C3 C4 1.432(2) .
C3 H3 0.9500 .
C4 C5 1.517(2) .
C5 H5A 0.9800 .
C5 H5B 0.9800 .
C5 H5C 0.9800 .
C6 C7 1.404(2) .
C6 C13 1.406(2) .
C7 C9 1.386(2) .
C7 C8 1.506(2) .
C8 H8A 0.9800 .
C8 H8B 0.9800 .
C8 H8C 0.9800 .
C9 C10 1.393(2) .
C9 H9 0.9500 .
C10 C12 1.381(3) .
C10 C11 1.510(3) .
C11 H11A 0.9800 .
C11 H11B 0.9800 .
C11 H11C 0.9800 .
C12 C13 1.391(3) .
C12 H12 0.9500 .
C13 C14 1.502(2) .
C14 H14A 0.9800 .
C14 H14B 0.9800 .
C14 H14C 0.9800 .
C15 C16 1.466(3) .
C15 H15A 0.9900 .
C15 H15B 0.9900 .
C16 C17 1.503(3) .
C16 H16A 0.9900 .
C16 H16B 0.9900 .
C17 C18 1.506(3) .
C17 H17A 0.9900 .
C17 H17B 0.9900 .
C18 H18A 0.9900 .
C18 H18B 0.9900 .
Li1 O1 1.948(3) 3_655
Li1 Li1 2.629(6) 3_655

loop_
_geom_torsion_atom_site_label_1
_geom_torsion_atom_site_label_2
_geom_torsion_atom_site_label_3
_geom_torsion_atom_site_label_4
_geom_torsion
_geom_torsion_site_symmetry_1
_geom_torsion_site_symmetry_2
_geom_torsion_site_symmetry_3
_geom_torsion_site_symmetry_4
Li1 O1 C2 C3 -9.1(3) . . . .
Li1 O1 C2 C3 109.3(2) 3_655 . . .
Li1 O1 C2 C1 171.24(16) . . . .
Li1 O1 C2 C1 -70.3(2) 3_655 . . .
O1 C2 C3 C4 1.4(3) . . . .
C1 C2 C3 C4 -179.04(17) . . . .
C6 N1 C4 C3 -179.64(15) . . . .
Li1 N1 C4 C3 -2.8(2) . . . .
C6 N1 C4 C5 -0.4(2) . . . .
Li1 N1 C4 C5 176.46(16) . . . .
C2 C3 C4 N1 5.2(3) . . . .
C2 C3 C4 C5 -174.07(18) . . . .
C4 N1 C6 C7 98.31(18) . . . .
Li1 N1 C6 C7 -78.60(19) . . . .
C4 N1 C6 C13 -85.93(19) . . . .
Li1 N1 C6 C13 97.16(18) . . . .
C13 C6 C7 C9 0.1(2) . . . .
N1 C6 C7 C9 175.88(14) . . . .
C13 C6 C7 C8 179.37(15) . . . .
N1 C6 C7 C8 -4.8(2) . . . .
C6 C7 C9 C10 -0.7(2) . . . .
C8 C7 C9 C10 180.00(16) . . . .
C7 C9 C10 C12 0.7(3) . . . .
C7 C9 C10 C11 -177.05(17) . . . .
C9 C10 C12 C13 0.0(3) . . . .
C11 C10 C12 C13 177.75(17) . . . .
C10 C12 C13 C6 -0.6(3) . . . .
C10 C12 C13 C14 178.50(16) . . . .
C7 C6 C13 C12 0.6(2) . . . .
N1 C6 C13 C12 -175.15(14) . . . .
C7 C6 C13 C14 -178.56(15) . . . .
N1 C6 C13 C14 5.7(2) . . . .
C18 O2 C15 C16 -12.3(3) . . . .
Li1 O2 C15 C16 145.13(19) . . . .
O2 C15 C16 C17 -6.1(3) . . . .
C15 C16 C17 C18 21.0(3) . . . .
C15 O2 C18 C17 25.5(2) . . . .
Li1 O2 C18 C17 -132.21(18) . . . .
C16 C17 C18 O2 -28.5(2) . . . .
C2 O1 Li1 O1 137.52(16) . . . 3_655
Li1 O1 Li1 O1 0.0 3_655 . . 3_655
C2 O1 Li1 O2 -111.92(18) . . . .
Li1 O1 Li1 O2 110.56(19) 3_655 . . .
C2 O1 Li1 N1 8.7(2) . . . .
Li1 O1 Li1 N1 -128.78(17) 3_655 . . .
C2 O1 Li1 Li1 137.52(16) . . . 3_655
C15 O2 Li1 O1 155.53(17) . . . .
C18 O2 Li1 O1 -50.4(2) . . . .
C15 O2 Li1 O1 -101.22(19) . . . 3_655
C18 O2 Li1 O1 52.9(2) . . . 3_655
C15 O2 Li1 N1 43.8(2) . . . .
C18 O2 Li1 N1 -162.07(16) . . . .
C15 O2 Li1 Li1 -148.6(2) . . . 3_655
C18 O2 Li1 Li1 5.5(3) . . . 3_655
C4 N1 Li1 O1 -2.9(2) . . . .
C6 N1 Li1 O1 173.92(13) . . . .
C4 N1 Li1 O1 -102.5(2) . . . 3_655
C6 N1 Li1 O1 74.4(2) . . . 3_655
C4 N1 Li1 O2 121.72(17) . . . .
C6 N1 Li1 O2 -61.4(2) . . . .
C4 N1 Li1 Li1 -46.0(3) . . . 3_655
C6 N1 Li1 Li1 130.8(2) . . . 3_655
